data_7046703
loop_
_publ_author_name
'X\'emard, Mathieu'
'Cordier, Marie'
'Louyriac, Elisa'
'Maron, Laurent'
'Clavagu\'era, Carine'
'Nocton, Gr\'egory'

_publ_section_title
;
 Small molecule activation with divalent samarium triflate: a synergistic
 effort to cleave O<sub>2</sub>.
;
_journal_issue 28
_journal_name_full 'Dalton transactions (Cambridge, England : 2003)'
_journal_page_first 9226
_journal_page_last 9230
_journal_paper_doi 10.1039/c8dt02196a
_journal_volume 47
_journal_year 2018
_chemical_formula_moiety 'C50 H80 F24 O40 S8 Sm4'
_chemical_formula_sum 'C50 H80 F24 O40 S8 Sm4'
_chemical_formula_weight 2635.02
_space_group_crystal_system triclinic
_space_group_IT_number 2
_space_group_name_Hall '-P 1'
_space_group_name_H-M_alt 'P -1'
_symmetry_space_group_name_Hall '-P 1'
_symmetry_space_group_name_H-M 'P -1'
_atom_sites_solution_hydrogens geom
_audit_creation_method SHELXL-2018/3
_audit_update_record
;
2018-06-15 deposited with the CCDC.
2018-06-18 downloaded from the CCDC.
;
_cell_angle_alpha 72.254(2)
_cell_angle_beta 84.907(2)
_cell_angle_gamma 65.760(1)
_cell_formula_units_Z 1
_cell_length_a 12.5403(4)
_cell_length_b 12.7821(4)
_cell_length_c 15.8869(5)
_cell_measurement_reflns_used 9716
_cell_measurement_temperature 150.0(1)
_cell_measurement_theta_max 31.8639
_cell_measurement_theta_min 2.1889
_cell_volume 2209.59(12)
_computing_cell_refinement 'Bruker SAINT'
_computing_data_collection 'Bruker APEX2'
_computing_data_reduction 'Bruker SAINT'
_computing_molecular_graphics 'PLATON (Spek, 2009)'
_computing_structure_refinement 'SHELXL-2018/3 (Sheldrick, 2018)'
_computing_structure_solution 'SHELXT 2014/5 (Sheldrick, 2014)'
_diffrn_ambient_temperature 150(2)
_diffrn_measured_fraction_theta_full 0.996
_diffrn_measured_fraction_theta_max 0.996
_diffrn_measurement_device_type 'Kappa APEX II'
_diffrn_measurement_method 'phi and omega scans'
_diffrn_radiation_type MoK\a
_diffrn_radiation_wavelength 0.71069
_diffrn_reflns_av_R_equivalents 0.0355
_diffrn_reflns_av_unetI/netI 0.0211
_diffrn_reflns_Laue_measured_fraction_full 0.996
_diffrn_reflns_Laue_measured_fraction_max 0.996
_diffrn_reflns_limit_h_max 16
_diffrn_reflns_limit_h_min -16
_diffrn_reflns_limit_k_max 16
_diffrn_reflns_limit_k_min -16
_diffrn_reflns_limit_l_max 20
_diffrn_reflns_limit_l_min -20
_diffrn_reflns_number 70815
_diffrn_reflns_point_group_measured_fraction_full 0.996
_diffrn_reflns_point_group_measured_fraction_max 0.996
_diffrn_reflns_theta_full 25.240
_diffrn_reflns_theta_max 27.876
_diffrn_reflns_theta_min 2.694
_exptl_absorpt_coefficient_mu 2.942
_exptl_absorpt_correction_T_max 0.7463
_exptl_absorpt_correction_T_min 0.6999
_exptl_absorpt_correction_type multi-scan
_exptl_absorpt_process_details SADABS
_exptl_crystal_colour colorless
_exptl_crystal_density_diffrn 1.980
_exptl_crystal_description block
_exptl_crystal_F_000 1292
_exptl_crystal_size_max 0.180
_exptl_crystal_size_mid 0.160
_exptl_crystal_size_min 0.080
_refine_diff_density_max 0.938
_refine_diff_density_min -0.611
_refine_diff_density_rms 0.080
_refine_ls_extinction_method none
_refine_ls_goodness_of_fit_ref 0.981
_refine_ls_hydrogen_treatment constr
_refine_ls_matrix_type full
_refine_ls_number_parameters 688
_refine_ls_number_reflns 10503
_refine_ls_number_restraints 67
_refine_ls_restrained_S_all 0.992
_refine_ls_R_factor_all 0.0242
_refine_ls_R_factor_gt 0.0201
_refine_ls_shift/su_max 0.002
_refine_ls_shift/su_mean 0.000
_refine_ls_structure_factor_coef Fsqd
_refine_ls_weighting_details 'w=1/[\s^2^(Fo^2^)+(0.0515P)^2^+0.4658P] where P=(Fo^2^+2Fc^2^)/3'
_refine_ls_weighting_scheme calc
_refine_ls_wR_factor_gt 0.0632
_refine_ls_wR_factor_ref 0.0676
_reflns_Friedel_coverage 0.000
_reflns_number_gt 9476
_reflns_number_total 10503
_reflns_threshold_expression 'I > 2\s(I)'
_cod_data_source_file c8dt02196a2.cif
_cod_data_source_block 2thf
_cod_depositor_comments 'Adding full bibliography for 7046702--7046705.cif.'
_cod_database_code 7046703
_shelx_shelxl_version_number 2018/3
_shelx_space_group_comment
;
The symmetry employed for this shelxl refinement is uniquely defined
by the following loop, which should always be used as a source of
symmetry information in preference to the above space-group names.
They are only intended as comments.
;
_shelx_estimated_absorpt_t_min 0.619
_shelx_estimated_absorpt_t_max 0.799

loop_
_space_group_symop_operation_xyz
'x, y, z'
'-x, -y, -z'

loop_
_atom_site_label
_atom_site_type_symbol
_atom_site_fract_x
_atom_site_fract_y
_atom_site_fract_z
_atom_site_U_iso_or_equiv
_atom_site_adp_type
_atom_site_occupancy
_atom_site_site_symmetry_order
_atom_site_calc_flag
_atom_site_refinement_flags_posn
_atom_site_refinement_flags_adp
_atom_site_refinement_flags_occupancy
_atom_site_disorder_assembly
_atom_site_disorder_group
Sm1 Sm 0.18812(2) 0.23747(2) 0.80177(2) 0.01793(4) Uani 1 1 d . . . . .
Sm2 Sm -0.09682(2) 0.56136(2) 0.61478(2) 0.01597(4) Uani 1 1 d . . . . .
S2 S -0.13234(5) 0.35763(5) 0.82820(4) 0.02350(11) Uani 1 1 d . . . . .
S3 S 0.06528(5) 0.55212(5) 0.80980(4) 0.02388(11) Uani 1 1 d . . . . .
S4 S 0.16265(4) 0.60328(5) 0.50384(4) 0.01992(11) Uani 1 1 d . . . . .
F4 F -0.18813(17) 0.32650(19) 0.99174(11) 0.0638(6) Uani 1 1 d . . . . .
F5 F -0.17951(18) 0.4956(2) 0.93016(14) 0.0621(5) Uani 1 1 d . . . . .
F6 F -0.32467(13) 0.46411(18) 0.89944(12) 0.0516(5) Uani 1 1 d . . . . .
F7 F 0.1029(2) 0.74411(16) 0.73146(15) 0.0646(6) Uani 1 1 d . . . . .
F8 F 0.23294(14) 0.58359(17) 0.70922(11) 0.0446(4) Uani 1 1 d . . . . .
F9 F 0.23070(18) 0.6139(2) 0.83460(13) 0.0599(5) Uani 1 1 d . . . . .
F10 F 0.21720(15) 0.75799(14) 0.54399(11) 0.0410(4) Uani 1 1 d . . . . .
F11 F 0.26383(16) 0.74239(17) 0.41430(13) 0.0516(5) Uani 1 1 d . . . . .
F12 F 0.08534(14) 0.83826(13) 0.44001(12) 0.0423(4) Uani 1 1 d . . . . .
O1 O 0.22870(14) 0.23816(15) 0.65249(10) 0.0260(3) Uani 1 1 d . . . . .
O2 O 0.11474(13) 0.38119(14) 0.53672(10) 0.0206(3) Uani 1 1 d . . . . .
O3 O 0.06808(13) 0.38162(14) 0.67488(10) 0.0202(3) Uani 1 1 d . . . . .
O7 O -0.01058(13) 0.30643(15) 0.85894(10) 0.0283(4) Uani 1 1 d . . . . .
O8 O -0.17681(17) 0.27469(18) 0.82124(14) 0.0417(5) Uani 1 1 d . . . . .
O9 O -0.16128(14) 0.46494(15) 0.75328(10) 0.0284(4) Uani 1 1 d . . . . .
O10 O -0.01648(14) 0.59413(15) 0.73572(10) 0.0263(3) Uani 1 1 d . . . . .
O11 O 0.01684(17) 0.58856(19) 0.88517(12) 0.0399(5) Uani 1 1 d . . . . .
O12 O 0.14512(15) 0.42681(14) 0.82756(11) 0.0292(4) Uani 1 1 d . . . . .
O13 O 0.06366(13) 0.62633(14) 0.56093(10) 0.0221(3) Uani 1 1 d . . . . .
O14 O -0.13415(13) 0.40262(14) 0.58106(10) 0.0224(3) Uani 1 1 d . . . . .
O15 O 0.27201(14) 0.51410(16) 0.54507(12) 0.0301(4) Uani 1 1 d . . . . .
O16 O 0.36944(15) 0.26617(18) 0.79351(12) 0.0332(4) Uani 1 1 d . . . . .
O17 O 0.22332(15) 0.16973(16) 0.96139(11) 0.0302(4) Uani 1 1 d . . . . .
O18 O 0.09981(16) 0.10094(16) 0.80283(12) 0.0329(4) Uani 1 1 d . . . . .
C1 C 0.13927(17) 0.33261(19) 0.61861(14) 0.0176(4) Uani 1 1 d . . . . .
C3 C -0.2102(2) 0.4157(3) 0.91775(17) 0.0350(6) Uani 1 1 d . . . . .
C4 C 0.1636(3) 0.6272(3) 0.76887(18) 0.0377(6) Uani 1 1 d . . . . .
C5 C 0.1833(2) 0.7433(2) 0.47399(17) 0.0289(5) Uani 1 1 d . . . . .
C6 C 0.4400(3) 0.2725(3) 0.7151(2) 0.0464(8) Uani 1 1 d . . . . .
H6A H 0.393904 0.340824 0.664582 0.056 Uiso 1 1 calc R U . . .
H6B H 0.466050 0.197545 0.698272 0.056 Uiso 1 1 calc R U . . .
C7 C 0.5429(3) 0.2895(3) 0.7393(3) 0.0573(9) Uani 1 1 d . . . . .
H7A H 0.613024 0.212601 0.754020 0.069 Uiso 1 1 calc R U . . .
H7B H 0.560586 0.348807 0.690130 0.069 Uiso 1 1 calc R U . . .
C8 C 0.5068(3) 0.3341(4) 0.8178(3) 0.0680(11) Uani 1 1 d . . . . .
H8A H 0.466416 0.422752 0.799633 0.082 Uiso 1 1 calc R U . . .
H8B H 0.575464 0.309070 0.857014 0.082 Uiso 1 1 calc R U . . .
C9 C 0.4251(3) 0.2774(3) 0.8635(2) 0.0511(8) Uani 1 1 d . . . . .
H9A H 0.468861 0.197744 0.905862 0.061 Uiso 1 1 calc R U . . .
H9B H 0.366485 0.329026 0.895883 0.061 Uiso 1 1 calc R U . . .
C10 C 0.3126(3) 0.0594(3) 1.01503(18) 0.0428(7) Uani 1 1 d . . . . .
H10A H 0.388409 0.066773 1.013393 0.051 Uiso 1 1 calc R U . . .
H10B H 0.323270 -0.009039 0.993396 0.051 Uiso 1 1 calc R U . . .
C11 C 0.2692(4) 0.0418(4) 1.1061(2) 0.0809(15) Uani 1 1 d . . . . .
H11A H 0.334786 -0.005801 1.150827 0.097 Uiso 1 1 calc R U . . .
H11B H 0.215096 0.001085 1.114749 0.097 Uiso 1 1 calc R U . . .
C12 C 0.2069(3) 0.1677(3) 1.11114(19) 0.0587(10) Uani 1 1 d . . . . .
H12A H 0.262089 0.195151 1.129088 0.070 Uiso 1 1 calc R U . . .
H12B H 0.144201 0.173140 1.154252 0.070 Uiso 1 1 calc R U . . .
C13 C 0.1560(3) 0.2418(3) 1.01927(17) 0.0399(6) Uani 1 1 d . . . . .
H13A H 0.072063 0.258104 1.015329 0.048 Uiso 1 1 calc R U . . .
H13B H 0.164122 0.319352 1.002650 0.048 Uiso 1 1 calc R U . . .
C14 C 0.0818(3) 0.0182(3) 0.8824(2) 0.0418(6) Uani 1 1 d . . . . .
H14A H 0.017632 0.061675 0.916051 0.050 Uiso 1 1 calc R U . . .
H14B H 0.153988 -0.026975 0.920823 0.050 Uiso 1 1 calc R U . . .
C15 C 0.0503(3) -0.0651(3) 0.8502(3) 0.0598(10) Uani 1 1 d . . . . .
H15A H -0.000011 -0.097102 0.892137 0.072 Uiso 1 1 calc R U . . .
H15B H 0.121155 -0.132864 0.841405 0.072 Uiso 1 1 calc R U . . .
C16 C -0.0160(3) 0.0169(3) 0.7625(2) 0.0548(9) Uani 1 1 d . . . . .
H16A H -0.013565 -0.030090 0.722448 0.066 Uiso 1 1 calc R U . . .
H16B H -0.098602 0.065109 0.771851 0.066 Uiso 1 1 calc R U . . .
C17 C 0.0492(3) 0.0949(3) 0.72638(19) 0.0407(6) Uani 1 1 d . . . . .
H17A H 0.111505 0.059732 0.687876 0.049 Uiso 1 1 calc R U . . .
H17B H -0.004455 0.176038 0.691393 0.049 Uiso 1 1 calc R U . . .
O19 O -0.31469(13) 0.63286(14) 0.60710(10) 0.0254(3) Uani 1 1 d . . . . .
C18 C -0.3837(2) 0.5671(3) 0.65589(19) 0.0393(6) Uani 1 1 d . . . . .
H18A H -0.380286 0.558001 0.719866 0.047 Uiso 0.668(14) 1 calc R U P A 1
H18B H -0.354257 0.486300 0.647653 0.047 Uiso 0.668(14) 1 calc R U P A 1
H18C H -0.411913 0.589337 0.710775 0.047 Uiso 0.332(14) 1 calc R U P A 2
H18D H -0.336882 0.479311 0.671537 0.047 Uiso 0.332(14) 1 calc R U P A 2
C19A C -0.5105(6) 0.6438(8) 0.6168(5) 0.0454(17) Uani 0.668(14) 1 d . . P A 1
H19A H -0.554048 0.593280 0.620382 0.055 Uiso 0.668(14) 1 calc R U P A 1
H19B H -0.553815 0.705595 0.646860 0.055 Uiso 0.668(14) 1 calc R U P A 1
C20A C -0.4883(5) 0.7000(7) 0.5214(4) 0.0349(13) Uani 0.668(14) 1 d . . P A 1
H20A H -0.557879 0.772155 0.491968 0.042 Uiso 0.668(14) 1 calc R U P A 1
H20B H -0.464616 0.641995 0.486787 0.042 Uiso 0.668(14) 1 calc R U P A 1
C19B C -0.4852(11) 0.6045(10) 0.5928(12) 0.045(3) Uani 0.332(14) 1 d D . P A 2
H19C H -0.463159 0.557755 0.549754 0.054 Uiso 0.332(14) 1 calc R U P A 2
H19D H -0.553895 0.595699 0.624781 0.054 Uiso 0.332(14) 1 calc R U P A 2
C20B C -0.5085(12) 0.7340(10) 0.5484(13) 0.049(4) Uani 0.332(14) 1 d D . P A 2
H20C H -0.552597 0.764228 0.491205 0.059 Uiso 0.332(14) 1 calc R U P A 2
H20D H -0.552914 0.784628 0.586542 0.059 Uiso 0.332(14) 1 calc R U P A 2
C21 C -0.3879(2) 0.7324(2) 0.53479(18) 0.0332(6) Uani 1 1 d . . . . .
H21A H -0.343225 0.741131 0.480405 0.040 Uiso 0.668(14) 1 calc R U P A 1
H21B H -0.418016 0.808529 0.550365 0.040 Uiso 0.668(14) 1 calc R U P A 1
H21C H -0.359521 0.719759 0.477024 0.040 Uiso 0.332(14) 1 calc R U P A 2
H21D H -0.387766 0.809018 0.536623 0.040 Uiso 0.332(14) 1 calc R U P A 2
O20 O -0.18380(14) 0.77715(14) 0.59071(10) 0.0248(3) Uani 1 1 d . . . . .
C22 C -0.2404(3) 0.8344(2) 0.65799(19) 0.0431(7) Uani 1 1 d . U . . .
H22A H -0.183666 0.816270 0.705381 0.052 Uiso 0.433(11) 1 calc R U P B 1
H22B H -0.303975 0.809558 0.684448 0.052 Uiso 0.433(11) 1 calc R U P B 1
H22C H -0.189801 0.795924 0.712655 0.052 Uiso 0.567(11) 1 calc R U P B 2
H22D H -0.315497 0.825963 0.672193 0.052 Uiso 0.567(11) 1 calc R U P B 2
C23A C -0.2890(14) 0.9681(12) 0.6045(9) 0.046(2) Uani 0.433(11) 1 d . U P B 1
H23A H -0.368241 0.994754 0.578671 0.056 Uiso 0.433(11) 1 calc R U P B 1
H23B H -0.292349 1.018821 0.641734 0.056 Uiso 0.433(11) 1 calc R U P B 1
C24A C -0.2000(10) 0.9727(7) 0.5318(6) 0.050(2) Uani 0.433(11) 1 d . U P B 1
H24A H -0.231512 1.047325 0.481887 0.060 Uiso 0.433(11) 1 calc R U P B 1
H24B H -0.125206 0.963918 0.555161 0.060 Uiso 0.433(11) 1 calc R U P B 1
C25A C -0.187(3) 0.863(3) 0.506(2) 0.033(2) Uani 0.433(11) 1 d . U P B 1
H25A H -0.254993 0.880198 0.468484 0.040 Uiso 0.433(11) 1 calc R U P B 1
H25B H -0.114397 0.833020 0.474739 0.040 Uiso 0.433(11) 1 calc R U P B 1
C23B C -0.2619(9) 0.9637(10) 0.6238(6) 0.049(2) Uani 0.567(11) 1 d . . P B 2
H23C H -0.194595 0.978194 0.637618 0.059 Uiso 0.567(11) 1 calc R U P B 2
H23D H -0.333738 1.014560 0.647257 0.059 Uiso 0.567(11) 1 calc R U P B 2
C24B C -0.2766(7) 0.9852(5) 0.5216(4) 0.0472(19) Uani 0.567(11) 1 d . . P B 2
H24C H -0.354099 0.991934 0.505580 0.057 Uiso 0.567(11) 1 calc R U P B 2
H24D H -0.264334 1.057410 0.485757 0.057 Uiso 0.567(11) 1 calc R U P B 2
C25B C -0.181(2) 0.874(2) 0.5126(18) 0.034(2) Uani 0.567(11) 1 d . U P B 2
H25C H -0.194052 0.858004 0.457826 0.040 Uiso 0.567(11) 1 calc R U P B 2
H25D H -0.104886 0.879784 0.510372 0.040 Uiso 0.567(11) 1 calc R U P B 2
S1A S 0.41073(11) -0.04442(10) 0.77162(8) 0.0519(4) Uani 0.704(2) 1 d D . P C -1
C2A C 0.4488(5) -0.1871(4) 0.8569(4) 0.0632(13) Uani 0.704(2) 1 d . U P C -1
O4A O 0.3395(7) 0.0375(8) 0.8204(7) 0.0307(14) Uani 0.704(2) 1 d D U P C -1
O5A O 0.3448(5) -0.0484(3) 0.7023(3) 0.094(2) Uani 0.704(2) 1 d . . P C -1
O6A O 0.5249(4) -0.0412(9) 0.7523(5) 0.111(2) Uani 0.704(2) 1 d D U P C -1
F1A F 0.3524(4) -0.2051(3) 0.8894(3) 0.0912(10) Uani 0.704(2) 1 d . U P C -1
F2A F 0.5111(4) -0.2772(3) 0.8257(3) 0.0925(9) Uani 0.704(2) 1 d . U P C -1
F3A F 0.5042(4) -0.1917(4) 0.9247(3) 0.0796(13) Uani 0.704(2) 1 d . . P C -1
S1B S 0.45042(18) -0.05451(19) 0.82595(15) 0.0297(6) Uani 0.296(2) 1 d D . P C 2
C2B C 0.4078(11) -0.1480(9) 0.7817(10) 0.0633(13) Uani 0.296(2) 1 d D U P C 2
O4B O 0.3447(17) 0.050(2) 0.8268(18) 0.0306(14) Uani 0.296(2) 1 d D U P C 2
O5B O 0.5041(9) -0.1285(8) 0.9123(4) 0.056(3) Uani 0.296(2) 1 d D . P C 2
O6B O 0.5091(17) -0.014(3) 0.7480(11) 0.111(2) Uani 0.296(2) 1 d D U P C 2
F1B F 0.5078(10) -0.2351(8) 0.7661(8) 0.0928(11) Uani 0.296(2) 1 d . U P C 2
F3B F 0.3424(10) -0.1868(7) 0.8237(8) 0.0915(9) Uani 0.296(2) 1 d . U P C 2
F2B F 0.3470(12) -0.0967(9) 0.7163(9) 0.0916(10) Uani 0.296(2) 1 d . U P C 2

loop_
_atom_site_aniso_label
_atom_site_aniso_U_11
_atom_site_aniso_U_22
_atom_site_aniso_U_33
_atom_site_aniso_U_23
_atom_site_aniso_U_13
_atom_site_aniso_U_12
Sm1 0.01679(6) 0.01835(7) 0.01445(6) -0.00400(4) -0.00134(4) -0.00327(5)
Sm2 0.01530(6) 0.01644(6) 0.01368(6) -0.00413(4) -0.00063(4) -0.00399(4)
S2 0.0198(2) 0.0273(3) 0.0189(3) -0.0044(2) 0.00211(19) -0.0071(2)
S3 0.0268(3) 0.0237(3) 0.0197(3) -0.0099(2) -0.0031(2) -0.0055(2)
S4 0.0186(2) 0.0211(3) 0.0217(3) -0.0072(2) 0.00067(19) -0.0089(2)
F4 0.0573(11) 0.0750(14) 0.0228(8) 0.0044(8) 0.0124(8) -0.0072(10)
F5 0.0649(12) 0.0835(15) 0.0595(12) -0.0506(12) 0.0207(10) -0.0334(11)
F6 0.0251(7) 0.0700(13) 0.0433(10) -0.0189(9) 0.0099(7) -0.0033(8)
F7 0.0843(15) 0.0299(9) 0.0798(15) -0.0081(9) -0.0047(12) -0.0274(10)
F8 0.0412(9) 0.0636(11) 0.0359(9) -0.0140(8) 0.0035(7) -0.0287(8)
F9 0.0710(13) 0.0866(15) 0.0508(11) -0.0275(11) -0.0073(9) -0.0524(12)
F10 0.0548(10) 0.0404(9) 0.0415(9) -0.0107(7) -0.0082(7) -0.0314(8)
F11 0.0573(11) 0.0595(11) 0.0584(11) -0.0232(9) 0.0294(9) -0.0447(10)
F12 0.0438(9) 0.0248(8) 0.0547(10) -0.0002(7) -0.0123(8) -0.0159(7)
O1 0.0229(8) 0.0252(8) 0.0190(8) -0.0065(7) -0.0009(6) 0.0009(6)
O2 0.0231(7) 0.0233(8) 0.0149(7) -0.0044(6) -0.0011(6) -0.0096(6)
O3 0.0196(7) 0.0207(8) 0.0168(7) -0.0060(6) 0.0005(6) -0.0043(6)
O7 0.0221(8) 0.0338(9) 0.0201(8) -0.0048(7) 0.0008(6) -0.0050(7)
O8 0.0353(10) 0.0408(11) 0.0532(13) -0.0144(10) 0.0030(9) -0.0195(9)
O9 0.0217(7) 0.0338(9) 0.0181(8) -0.0003(7) 0.0021(6) -0.0054(7)
O10 0.0271(8) 0.0262(8) 0.0218(8) -0.0099(7) -0.0059(6) -0.0037(7)
O11 0.0418(11) 0.0496(12) 0.0254(9) -0.0217(9) 0.0007(8) -0.0079(9)
O12 0.0312(9) 0.0228(8) 0.0290(9) -0.0078(7) -0.0090(7) -0.0043(7)
O13 0.0227(7) 0.0240(8) 0.0227(8) -0.0093(6) 0.0028(6) -0.0113(6)
O14 0.0247(8) 0.0250(8) 0.0200(7) -0.0078(6) 0.0025(6) -0.0120(6)
O15 0.0234(8) 0.0300(9) 0.0345(9) -0.0123(7) -0.0038(7) -0.0057(7)
O16 0.0268(9) 0.0417(11) 0.0341(10) -0.0127(8) 0.0027(7) -0.0160(8)
O17 0.0302(9) 0.0303(9) 0.0173(8) -0.0048(7) -0.0041(6) -0.0005(7)
O18 0.0372(10) 0.0330(10) 0.0339(10) -0.0105(8) 0.0012(8) -0.0190(8)
C1 0.0174(9) 0.0190(10) 0.0157(9) -0.0040(7) 0.0001(7) -0.0073(8)
C3 0.0280(12) 0.0440(16) 0.0235(12) -0.0083(11) 0.0050(9) -0.0072(11)
C4 0.0463(15) 0.0352(14) 0.0362(14) -0.0128(11) -0.0061(12) -0.0176(12)
C5 0.0295(12) 0.0307(13) 0.0317(12) -0.0095(10) 0.0028(10) -0.0171(10)
C6 0.0377(16) 0.058(2) 0.0488(19) -0.0187(16) 0.0160(14) -0.0248(15)
C7 0.0341(15) 0.059(2) 0.075(2) -0.0097(18) 0.0071(15) -0.0232(15)
C8 0.0488(19) 0.097(3) 0.086(3) -0.038(2) 0.0047(19) -0.049(2)
C9 0.0396(16) 0.075(2) 0.0425(17) -0.0124(16) -0.0114(13) -0.0279(16)
C10 0.0425(15) 0.0380(16) 0.0242(13) -0.0032(11) -0.0075(11) 0.0043(12)
C11 0.078(3) 0.071(3) 0.0252(16) 0.0065(16) 0.0046(16) 0.022(2)
C12 0.0481(18) 0.078(2) 0.0227(14) -0.0187(15) -0.0043(12) 0.0049(17)
C13 0.0482(16) 0.0367(15) 0.0216(12) -0.0103(11) -0.0003(11) -0.0029(12)
C14 0.0480(16) 0.0347(15) 0.0402(15) -0.0013(12) -0.0016(13) -0.0205(13)
C15 0.070(2) 0.0377(17) 0.072(2) 0.0034(16) -0.0280(19) -0.0294(16)
C16 0.065(2) 0.0359(16) 0.066(2) 0.0001(15) -0.0243(17) -0.0278(15)
C17 0.0520(17) 0.0411(16) 0.0385(15) -0.0138(12) -0.0027(13) -0.0256(13)
O19 0.0177(7) 0.0260(8) 0.0256(8) -0.0003(7) -0.0011(6) -0.0070(6)
C18 0.0220(11) 0.0462(16) 0.0381(15) 0.0063(12) -0.0019(10) -0.0154(11)
C19A 0.016(3) 0.050(4) 0.052(4) 0.001(3) -0.001(2) -0.006(3)
C20A 0.020(2) 0.038(3) 0.041(3) -0.009(2) -0.0071(19) -0.006(2)
C19B 0.014(5) 0.046(7) 0.056(9) 0.008(5) -0.003(5) -0.011(5)
C20B 0.031(6) 0.046(8) 0.056(10) 0.009(6) -0.016(6) -0.016(6)
C21 0.0207(11) 0.0287(13) 0.0364(14) 0.0026(11) -0.0067(10) -0.0038(9)
O20 0.0289(8) 0.0194(8) 0.0209(8) -0.0065(6) 0.0017(6) -0.0043(6)
C22 0.0580(17) 0.0295(13) 0.0306(14) -0.0188(11) 0.0059(12) -0.0006(12)
C23A 0.065(4) 0.025(3) 0.044(3) -0.015(3) 0.010(3) -0.011(3)
C24A 0.069(4) 0.030(3) 0.054(4) -0.015(3) 0.014(3) -0.024(3)
C25A 0.048(2) 0.021(4) 0.030(4) -0.006(2) 0.006(2) -0.015(2)
C23B 0.068(6) 0.041(4) 0.050(5) -0.032(4) 0.008(3) -0.022(4)
C24B 0.047(4) 0.023(3) 0.063(4) -0.013(2) 0.013(3) -0.009(2)
C25B 0.048(2) 0.021(4) 0.030(4) -0.005(2) 0.006(2) -0.015(2)
S1A 0.0582(7) 0.0336(6) 0.0383(7) -0.0128(5) 0.0071(6) 0.0068(5)
C2A 0.066(3) 0.036(2) 0.067(3) -0.017(2) -0.006(2) 0.003(2)
O4A 0.0294(11) 0.020(2) 0.0350(18) -0.0112(11) -0.0038(10) -0.0001(14)
O5A 0.153(4) 0.031(2) 0.063(3) -0.015(2) -0.060(3) 0.010(3)
O6A 0.057(3) 0.064(6) 0.125(3) 0.013(2) 0.053(2) 0.021(3)
F1A 0.1075(19) 0.0388(13) 0.106(2) -0.0130(15) 0.001(2) -0.0138(13)
F2A 0.1126(19) 0.0357(13) 0.103(2) -0.0237(14) 0.0013(19) -0.0014(13)
F3A 0.096(3) 0.059(2) 0.054(2) -0.008(2) -0.0255(18) -0.004(3)
S1B 0.0233(10) 0.0255(11) 0.0310(13) -0.0111(9) -0.0041(8) 0.0021(8)
C2B 0.066(3) 0.036(2) 0.067(3) -0.017(2) -0.006(2) 0.003(2)
O4B 0.0294(12) 0.020(2) 0.0350(18) -0.0112(11) -0.0038(10) -0.0001(15)
O5B 0.047(4) 0.047(5) 0.051(6) -0.018(5) -0.025(4) 0.012(5)
O6B 0.058(3) 0.064(6) 0.125(3) 0.013(3) 0.053(2) 0.021(3)
F1B 0.113(2) 0.0358(15) 0.103(2) -0.0249(16) 0.002(2) -0.0004(15)
F3B 0.1098(19) 0.0380(13) 0.104(2) -0.0193(15) 0.0003(19) -0.0087(13)
F2B 0.1099(19) 0.0383(14) 0.104(2) -0.0194(15) 0.000(2) -0.0086(14)

loop_
_atom_type_symbol
_atom_type_description
_atom_type_scat_dispersion_real
_atom_type_scat_dispersion_imag
_atom_type_scat_source
C C 0.0033 0.0016 'International Tables Vol C Tables 4.2.6.8 and 6.1.1.4'
H H 0.0000 0.0000 'International Tables Vol C Tables 4.2.6.8 and 6.1.1.4'
F F 0.0171 0.0103 'International Tables Vol C Tables 4.2.6.8 and 6.1.1.4'
O O 0.0106 0.0060 'International Tables Vol C Tables 4.2.6.8 and 6.1.1.4'
S S 0.1246 0.1234 'International Tables Vol C Tables 4.2.6.8 and 6.1.1.4'
Sm Sm -0.1638 3.4418 'International Tables Vol C Tables 4.2.6.8 and 6.1.1.4'

loop_
_geom_angle_atom_site_label_1
_geom_angle_atom_site_label_2
_geom_angle_atom_site_label_3
_geom_angle
_geom_angle_site_symmetry_1
_geom_angle_site_symmetry_3
O4B Sm1 O1 80.9(6) . .
O4B Sm1 O3 134.6(6) . .
O1 Sm1 O3 54.57(5) . .
O4B Sm1 O12 137.7(7) . .
O1 Sm1 O12 114.05(6) . .
O3 Sm1 O12 76.70(5) . .
O4B Sm1 O18 75.3(9) . .
O1 Sm1 O18 84.93(6) . .
O3 Sm1 O18 90.63(6) . .
O12 Sm1 O18 141.85(6) . .
O1 Sm1 O4A 78.2(2) . .
O3 Sm1 O4A 130.8(2) . .
O12 Sm1 O4A 143.2(2) . .
O18 Sm1 O4A 70.4(3) . .
O4B Sm1 O17 76.6(6) . .
O1 Sm1 O17 156.82(6) . .
O3 Sm1 O17 148.52(5) . .
O12 Sm1 O17 80.25(6) . .
O18 Sm1 O17 94.49(6) . .
O4A Sm1 O17 79.8(2) . .
O4B Sm1 O16 71.6(9) . .
O1 Sm1 O16 82.00(6) . .
O3 Sm1 O16 106.75(6) . .
O12 Sm1 O16 71.88(6) . .
O18 Sm1 O16 145.88(6) . .
O4A Sm1 O16 76.1(3) . .
O17 Sm1 O16 85.77(6) . .
O4B Sm1 O7 133.5(9) . .
O1 Sm1 O7 124.28(5) . .
O3 Sm1 O7 76.21(5) . .
O12 Sm1 O7 72.15(6) . .
O18 Sm1 O7 69.90(6) . .
O4A Sm1 O7 131.3(3) . .
O17 Sm1 O7 76.50(5) . .
O16 Sm1 O7 142.01(6) . .
O4B Sm1 C1 107.3(6) . .
O1 Sm1 C1 26.70(6) . .
O3 Sm1 C1 27.89(6) . .
O12 Sm1 C1 95.72(6) . .
O18 Sm1 C1 88.04(6) . .
O4A Sm1 C1 104.2(2) . .
O17 Sm1 C1 175.84(6) . .
O16 Sm1 C1 94.00(6) . .
O7 Sm1 C1 101.33(5) . .
O2 Sm2 O3 113.68(5) 2_566 .
O2 Sm2 O9 146.32(6) 2_566 .
O3 Sm2 O9 75.69(5) . .
O2 Sm2 O20 82.38(5) 2_566 .
O3 Sm2 O20 144.62(5) . .
O9 Sm2 O20 108.99(6) . .
O2 Sm2 O10 141.29(6) 2_566 .
O3 Sm2 O10 74.28(5) . .
O9 Sm2 O10 71.76(6) . .
O20 Sm2 O10 74.28(5) . .
O2 Sm2 O13 74.31(5) 2_566 .
O3 Sm2 O13 79.16(5) . .
O9 Sm2 O13 138.68(5) . .
O20 Sm2 O13 75.25(5) . .
O10 Sm2 O13 70.16(5) . .
O2 Sm2 O14 75.40(5) 2_566 .
O3 Sm2 O14 74.63(5) . .
O9 Sm2 O14 76.49(6) . .
O20 Sm2 O14 140.71(5) . .
O10 Sm2 O14 139.89(5) . .
O13 Sm2 O14 126.95(5) . .
O2 Sm2 O19 84.41(5) 2_566 .
O3 Sm2 O19 138.37(5) . .
O9 Sm2 O19 70.45(5) . .
O20 Sm2 O19 71.39(5) . .
O10 Sm2 O19 115.52(5) . .
O13 Sm2 O19 142.38(5) . .
O14 Sm2 O19 74.51(5) . .
O8 S2 O9 115.17(12) . .
O8 S2 O7 115.88(12) . .
O9 S2 O7 112.62(10) . .
O8 S2 C3 105.45(13) . .
O9 S2 C3 103.07(12) . .
O7 S2 C3 102.56(11) . .
O11 S3 O10 115.52(11) . .
O11 S3 O12 115.37(11) . .
O10 S3 O12 113.34(10) . .
O11 S3 C4 104.86(13) . .
O10 S3 C4 103.95(11) . .
O12 S3 C4 101.57(12) . .
O15 S4 O13 116.23(10) . .
O15 S4 O14 115.52(10) . 2_566
O13 S4 O14 113.03(9) . 2_566
O15 S4 C5 104.00(11) . .
O13 S4 C5 102.62(10) . .
O14 S4 C5 103.02(10) 2_566 .
C1 O1 Sm1 95.76(13) . .
C1 O2 Sm2 169.74(15) . 2_566
C1 O3 Sm2 117.06(12) . .
C1 O3 Sm1 93.81(12) . .
Sm2 O3 Sm1 148.88(7) . .
S2 O7 Sm1 140.02(10) . .
S2 O9 Sm2 145.86(10) . .
S3 O10 Sm2 151.59(10) . .
S3 O12 Sm1 146.61(10) . .
S4 O13 Sm2 141.23(9) . .
S4 O14 Sm2 129.18(9) 2_566 .
C9 O16 C6 109.4(2) . .
C9 O16 Sm1 126.25(17) . .
C6 O16 Sm1 124.32(17) . .
C10 O17 C13 108.56(18) . .
C10 O17 Sm1 128.35(15) . .
C13 O17 Sm1 123.04(14) . .
C14 O18 C17 109.7(2) . .
C14 O18 Sm1 124.02(15) . .
C17 O18 Sm1 126.08(16) . .
O2 C1 O1 125.1(2) . .
O2 C1 O3 119.07(18) . .
O1 C1 O3 115.81(19) . .
O2 C1 Sm1 176.81(16) . .
O1 C1 Sm1 57.54(11) . .
O3 C1 Sm1 58.30(10) . .
F5 C3 F4 108.6(2) . .
F5 C3 F6 109.3(2) . .
F4 C3 F6 107.8(2) . .
F5 C3 S2 112.03(19) . .
F4 C3 S2 109.44(19) . .
F6 C3 S2 109.48(18) . .
F8 C4 F9 107.8(2) . .
F8 C4 F7 107.8(2) . .
F9 C4 F7 108.4(2) . .
F8 C4 S3 111.79(18) . .
F9 C4 S3 110.5(2) . .
F7 C4 S3 110.5(2) . .
F10 C5 F11 108.3(2) . .
F10 C5 F12 107.9(2) . .
F11 C5 F12 107.5(2) . .
F10 C5 S4 110.44(17) . .
F11 C5 S4 110.67(18) . .
F12 C5 S4 111.91(16) . .
O16 C6 C7 106.4(3) . .
O16 C6 H6A 110.5 . .
C7 C6 H6A 110.5 . .
O16 C6 H6B 110.5 . .
C7 C6 H6B 110.5 . .
H6A C6 H6B 108.6 . .
C8 C7 C6 104.5(3) . .
C8 C7 H7A 110.8 . .
C6 C7 H7A 110.8 . .
C8 C7 H7B 110.8 . .
C6 C7 H7B 110.8 . .
H7A C7 H7B 108.9 . .
C7 C8 C9 104.6(3) . .
C7 C8 H8A 110.8 . .
C9 C8 H8A 110.8 . .
C7 C8 H8B 110.8 . .
C9 C8 H8B 110.8 . .
H8A C8 H8B 108.9 . .
O16 C9 C8 104.7(3) . .
O16 C9 H9A 110.8 . .
C8 C9 H9A 110.8 . .
O16 C9 H9B 110.8 . .
C8 C9 H9B 110.8 . .
H9A C9 H9B 108.9 . .
O17 C10 C11 105.5(2) . .
O17 C10 H10A 110.7 . .
C11 C10 H10A 110.7 . .
O17 C10 H10B 110.7 . .
C11 C10 H10B 110.7 . .
H10A C10 H10B 108.8 . .
C10 C11 C12 102.8(3) . .
C10 C11 H11A 111.2 . .
C12 C11 H11A 111.2 . .
C10 C11 H11B 111.2 . .
C12 C11 H11B 111.2 . .
H11A C11 H11B 109.1 . .
C11 C12 C13 105.1(3) . .
C11 C12 H12A 110.7 . .
C13 C12 H12A 110.7 . .
C11 C12 H12B 110.7 . .
C13 C12 H12B 110.7 . .
H12A C12 H12B 108.8 . .
O17 C13 C12 105.5(2) . .
O17 C13 H13A 110.6 . .
C12 C13 H13A 110.6 . .
O17 C13 H13B 110.6 . .
C12 C13 H13B 110.6 . .
H13A C13 H13B 108.8 . .
O18 C14 C15 104.9(2) . .
O18 C14 H14A 110.8 . .
C15 C14 H14A 110.8 . .
O18 C14 H14B 110.8 . .
C15 C14 H14B 110.8 . .
H14A C14 H14B 108.8 . .
C14 C15 C16 102.4(2) . .
C14 C15 H15A 111.3 . .
C16 C15 H15A 111.3 . .
C14 C15 H15B 111.3 . .
C16 C15 H15B 111.3 . .
H15A C15 H15B 109.2 . .
C17 C16 C15 102.9(3) . .
C17 C16 H16A 111.2 . .
C15 C16 H16A 111.2 . .
C17 C16 H16B 111.2 . .
C15 C16 H16B 111.2 . .
H16A C16 H16B 109.1 . .
O18 C17 C16 105.9(2) . .
O18 C17 H17A 110.6 . .
C16 C17 H17A 110.6 . .
O18 C17 H17B 110.6 . .
C16 C17 H17B 110.6 . .
H17A C17 H17B 108.7 . .
C21 O19 C18 108.62(17) . .
C21 O19 Sm2 122.61(13) . .
C18 O19 Sm2 126.76(13) . .
O19 C18 C19B 104.4(5) . .
O19 C18 C19A 105.3(3) . .
O19 C18 H18A 110.7 . .
C19A C18 H18A 110.7 . .
O19 C18 H18B 110.7 . .
C19A C18 H18B 110.7 . .
H18A C18 H18B 108.8 . .
O19 C18 H18C 110.9 . .
C19B C18 H18C 110.9 . .
O19 C18 H18D 110.9 . .
C19B C18 H18D 110.9 . .
H18C C18 H18D 108.9 . .
C20A C19A C18 101.2(5) . .
C20A C19A H19A 111.5 . .
C18 C19A H19A 111.5 . .
C20A C19A H19B 111.5 . .
C18 C19A H19B 111.5 . .
H19A C19A H19B 109.4 . .
C19A C20A C21 100.8(5) . .
C19A C20A H20A 111.6 . .
C21 C20A H20A 111.6 . .
C19A C20A H20B 111.6 . .
C21 C20A H20B 111.6 . .
H20A C20A H20B 109.4 . .
C20B C19B C18 101.3(10) . .
C20B C19B H19C 111.5 . .
C18 C19B H19C 111.5 . .
C20B C19B H19D 111.5 . .
C18 C19B H19D 111.5 . .
H19C C19B H19D 109.3 . .
C21 C20B C19B 103.2(10) . .
C21 C20B H20C 111.1 . .
C19B C20B H20C 111.1 . .
C21 C20B H20D 111.1 . .
C19B C20B H20D 111.1 . .
H20C C20B H20D 109.1 . .
O19 C21 C20B 105.5(5) . .
O19 C21 C20A 105.2(3) . .
O19 C21 H21A 110.7 . .
C20A C21 H21A 110.7 . .
O19 C21 H21B 110.7 . .
C20A C21 H21B 110.7 . .
H21A C21 H21B 108.8 . .
O19 C21 H21C 110.6 . .
C20B C21 H21C 110.6 . .
O19 C21 H21D 110.6 . .
C20B C21 H21D 110.6 . .
H21C C21 H21D 108.8 . .
C25A O20 C22 112.5(13) . .
C22 O20 C25B 106.1(10) . .
C25A O20 Sm2 123.1(13) . .
C22 O20 Sm2 124.38(15) . .
C25B O20 Sm2 129.3(9) . .
O20 C22 C23B 108.5(4) . .
O20 C22 C23A 101.8(5) . .
O20 C22 H22A 111.4 . .
C23A C22 H22A 111.4 . .
O20 C22 H22B 111.4 . .
C23A C22 H22B 111.4 . .
H22A C22 H22B 109.3 . .
O20 C22 H22C 110.0 . .
C23B C22 H22C 110.0 . .
O20 C22 H22D 110.0 . .
C23B C22 H22D 110.0 . .
H22C C22 H22D 108.4 . .
C24A C23A C22 103.0(9) . .
C24A C23A H23A 111.2 . .
C22 C23A H23A 111.2 . .
C24A C23A H23B 111.2 . .
C22 C23A H23B 111.2 . .
H23A C23A H23B 109.1 . .
C25A C24A C23A 98.7(15) . .
C25A C24A H24A 112.0 . .
C23A C24A H24A 112.0 . .
C25A C24A H24B 112.0 . .
C23A C24A H24B 112.0 . .
H24A C24A H24B 109.7 . .
O20 C25A C24A 103(2) . .
O20 C25A H25A 111.3 . .
C24A C25A H25A 111.3 . .
O20 C25A H25B 111.3 . .
C24A C25A H25B 111.3 . .
H25A C25A H25B 109.2 . .
C22 C23B C24B 100.2(6) . .
C22 C23B H23C 111.7 . .
C24B C23B H23C 111.7 . .
C22 C23B H23D 111.7 . .
C24B C23B H23D 111.7 . .
H23C C23B H23D 109.5 . .
C25B C24B C23B 99.6(12) . .
C25B C24B H24C 111.9 . .
C23B C24B H24C 111.9 . .
C25B C24B H24D 111.9 . .
C23B C24B H24D 111.9 . .
H24C C24B H24D 109.6 . .
O20 C25B C24B 106.2(16) . .
O20 C25B H25C 110.5 . .
C24B C25B H25C 110.5 . .
O20 C25B H25D 110.5 . .
C24B C25B H25D 110.5 . .
H25C C25B H25D 108.7 . .
O4A S1A O6A 113.5(7) . .
O4A S1A O5A 113.4(4) . .
O6A S1A O5A 118.7(5) . .
O4A S1A C2A 100.7(5) . .
O6A S1A C2A 101.5(4) . .
O5A S1A C2A 106.2(3) . .
F3A C2A F2A 110.3(5) . .
F3A C2A F1A 105.6(5) . .
F2A C2A F1A 106.3(5) . .
F3A C2A S1A 111.6(4) . .
F2A C2A S1A 111.3(4) . .
F1A C2A S1A 111.5(4) . .
S1A O4A Sm1 142.6(6) . .
O5B S1B O4B 114.3(11) . .
O5B S1B O6B 126.6(10) . .
O4B S1B O6B 104.7(18) . .
O5B S1B C2B 106.0(6) . .
O4B S1B C2B 106.6(13) . .
O6B S1B C2B 95.7(15) . .
F3B C2B F2B 95.6(12) . .
F3B C2B F1B 112.7(10) . .
F2B C2B F1B 109.6(12) . .
F3B C2B S1B 116.4(10) . .
F2B C2B S1B 115.2(9) . .
F1B C2B S1B 107.1(8) . .
S1B O4B Sm1 168(2) . .
C2B F3B F2B 42.3(8) . .
C2B F2B F3B 42.1(8) . .

loop_
_geom_bond_atom_site_label_1
_geom_bond_atom_site_label_2
_geom_bond_distance
_geom_bond_site_symmetry_2
Sm1 O4B 2.333(9) .
Sm1 O1 2.3790(16) .
Sm1 O3 2.3920(15) .
Sm1 O12 2.4103(16) .
Sm1 O18 2.4161(17) .
Sm1 O4A 2.424(4) .
Sm1 O17 2.4335(16) .
Sm1 O16 2.4340(17) .
Sm1 O7 2.4686(16) .
Sm1 C1 2.805(2) .
Sm2 O2 2.2947(15) 2_566
Sm2 O3 2.3619(15) .
Sm2 O9 2.4214(16) .
Sm2 O20 2.4299(15) .
Sm2 O10 2.4623(15) .
Sm2 O13 2.4709(15) .
Sm2 O14 2.4718(15) .
Sm2 O19 2.5012(15) .
S2 O8 1.420(2) .
S2 O9 1.4500(17) .
S2 O7 1.4544(16) .
S2 C3 1.825(3) .
S3 O11 1.4136(18) .
S3 O10 1.4497(15) .
S3 O12 1.4511(17) .
S3 C4 1.821(3) .
S4 O15 1.4247(17) .
S4 O13 1.4536(16) .
S4 O14 1.4569(15) 2_566
S4 C5 1.826(2) .
F4 C3 1.319(3) .
F5 C3 1.300(4) .
F6 C3 1.328(3) .
F7 C4 1.330(3) .
F8 C4 1.320(3) .
F9 C4 1.325(3) .
F10 C5 1.315(3) .
F11 C5 1.321(3) .
F12 C5 1.330(3) .
O1 C1 1.267(3) .
O2 C1 1.263(2) .
O3 C1 1.315(3) .
O16 C9 1.436(3) .
O16 C6 1.464(4) .
O17 C10 1.453(3) .
O17 C13 1.465(3) .
O18 C14 1.448(3) .
O18 C17 1.455(3) .
C6 C7 1.494(4) .
C6 H6A 0.9900 .
C6 H6B 0.9900 .
C7 C8 1.485(6) .
C7 H7A 0.9900 .
C7 H7B 0.9900 .
C8 C9 1.503(5) .
C8 H8A 0.9900 .
C8 H8B 0.9900 .
C9 H9A 0.9900 .
C9 H9B 0.9900 .
C10 C11 1.484(5) .
C10 H10A 0.9900 .
C10 H10B 0.9900 .
C11 C12 1.497(6) .
C11 H11A 0.9900 .
C11 H11B 0.9900 .
C12 C13 1.503(4) .
C12 H12A 0.9900 .
C12 H12B 0.9900 .
C13 H13A 0.9900 .
C13 H13B 0.9900 .
C14 C15 1.504(4) .
C14 H14A 0.9900 .
C14 H14B 0.9900 .
C15 C16 1.527(4) .
C15 H15A 0.9900 .
C15 H15B 0.9900 .
C16 C17 1.493(4) .
C16 H16A 0.9900 .
C16 H16B 0.9900 .
C17 H17A 0.9900 .
C17 H17B 0.9900 .
O19 C21 1.455(3) .
O19 C18 1.462(3) .
C18 C19B 1.513(14) .
C18 C19A 1.548(7) .
C18 H18A 0.9900 .
C18 H18B 0.9900 .
C18 H18C 0.9900 .
C18 H18D 0.9900 .
C19A C20A 1.521(8) .
C19A H19A 0.9900 .
C19A H19B 0.9900 .
C20A C21 1.526(7) .
C20A H20A 0.9900 .
C20A H20B 0.9900 .
C19B C20B 1.500(4) .
C19B H19C 0.9900 .
C19B H19D 0.9900 .
C20B C21 1.500(14) .
C20B H20C 0.9900 .
C20B H20D 0.9900 .
C21 H21A 0.9900 .
C21 H21B 0.9900 .
C21 H21C 0.9900 .
C21 H21D 0.9900 .
O20 C25A 1.44(4) .
O20 C22 1.449(3) .
O20 C25B 1.47(3) .
C22 C23B 1.487(11) .
C22 C23A 1.538(14) .
C22 H22A 0.9900 .
C22 H22B 0.9900 .
C22 H22C 0.9900 .
C22 H22D 0.9900 .
C23A C24A 1.538(18) .
C23A H23A 0.9900 .
C23A H23B 0.9900 .
C24A C25A 1.53(3) .
C24A H24A 0.9900 .
C24A H24B 0.9900 .
C25A H25A 0.9900 .
C25A H25B 0.9900 .
C23B C24B 1.576(12) .
C23B H23C 0.9900 .
C23B H23D 0.9900 .
C24B C25B 1.48(2) .
C24B H24C 0.9900 .
C24B H24D 0.9900 .
C25B H25C 0.9900 .
C25B H25D 0.9900 .
S1A O4A 1.449(4) .
S1A O6A 1.452(4) .
S1A O5A 1.458(4) .
S1A C2A 1.812(6) .
C2A F3A 1.307(7) .
C2A F2A 1.312(6) .
C2A F1A 1.351(7) .
S1B O5B 1.442(4) .
S1B O4B 1.449(4) .
S1B O6B 1.450(4) .
S1B C2B 1.820(4) .
C2B F3B 1.183(16) .
C2B F2B 1.186(16) .
C2B F1B 1.356(15) .
F3B F2B 1.756(17) .

loop_
_geom_torsion_atom_site_label_1
_geom_torsion_atom_site_label_2
_geom_torsion_atom_site_label_3
_geom_torsion_atom_site_label_4
_geom_torsion
_geom_torsion_site_symmetry_1
O8 S2 O7 Sm1 82.09(19) .
O9 S2 O7 Sm1 -53.49(19) .
C3 S2 O7 Sm1 -163.60(16) .
O8 S2 O9 Sm2 -95.5(2) .
O7 S2 O9 Sm2 40.4(2) .
C3 S2 O9 Sm2 150.20(19) .
O11 S3 O10 Sm2 -136.4(2) .
O12 S3 O10 Sm2 -0.1(3) .
C4 S3 O10 Sm2 109.3(2) .
O11 S3 O12 Sm1 121.4(2) .
O10 S3 O12 Sm1 -15.0(2) .
C4 S3 O12 Sm1 -125.9(2) .
O15 S4 O13 Sm2 -91.19(16) .
O14 S4 O13 Sm2 45.81(17) 2_566
C5 S4 O13 Sm2 156.05(15) .
Sm2 O2 C1 O1 10.3(10) 2_566
Sm2 O2 C1 O3 -169.6(7) 2_566
Sm1 O1 C1 O2 177.9(2) .
Sm1 O1 C1 O3 -2.18(19) .
Sm2 O3 C1 O2 -2.0(2) .
Sm1 O3 C1 O2 -177.92(18) .
Sm2 O3 C1 O1 178.10(14) .
Sm1 O3 C1 O1 2.16(19) .
Sm2 O3 C1 Sm1 175.94(13) .
O8 S2 C3 F5 -178.58(19) .
O9 S2 C3 F5 -57.4(2) .
O7 S2 C3 F5 59.7(2) .
O8 S2 C3 F4 60.9(2) .
O9 S2 C3 F4 -178.01(19) .
O7 S2 C3 F4 -60.9(2) .
O8 S2 C3 F6 -57.2(2) .
O9 S2 C3 F6 64.0(2) .
O7 S2 C3 F6 -178.86(19) .
O11 S3 C4 F8 167.36(18) .
O10 S3 C4 F8 -71.0(2) .
O12 S3 C4 F8 46.9(2) .
O11 S3 C4 F9 47.3(2) .
O10 S3 C4 F9 168.98(19) .
O12 S3 C4 F9 -73.1(2) .
O11 S3 C4 F7 -72.6(2) .
O10 S3 C4 F7 49.1(2) .
O12 S3 C4 F7 166.94(18) .
O15 S4 C5 F10 -55.2(2) .
O13 S4 C5 F10 66.35(18) .
O14 S4 C5 F10 -176.05(16) 2_566
O15 S4 C5 F11 64.8(2) .
O13 S4 C5 F11 -173.73(17) .
O14 S4 C5 F11 -56.13(19) 2_566
O15 S4 C5 F12 -175.42(17) .
O13 S4 C5 F12 -53.90(19) .
O14 S4 C5 F12 63.70(19) 2_566
C9 O16 C6 C7 -0.4(4) .
Sm1 O16 C6 C7 -179.5(2) .
O16 C6 C7 C8 -19.1(4) .
C6 C7 C8 C9 30.8(4) .
C6 O16 C9 C8 19.6(4) .
Sm1 O16 C9 C8 -161.3(2) .
C7 C8 C9 O16 -31.3(4) .
C13 O17 C10 C11 23.0(4) .
Sm1 O17 C10 C11 -159.5(3) .
O17 C10 C11 C12 -34.7(4) .
C10 C11 C12 C13 33.5(4) .
C10 O17 C13 C12 -1.7(3) .
Sm1 O17 C13 C12 -179.3(2) .
C11 C12 C13 O17 -20.0(4) .
C17 O18 C14 C15 16.3(3) .
Sm1 O18 C14 C15 -167.90(19) .
O18 C14 C15 C16 -32.9(4) .
C14 C15 C16 C17 37.1(4) .
C14 O18 C17 C16 7.6(3) .
Sm1 O18 C17 C16 -168.12(19) .
C15 C16 C17 O18 -27.8(4) .
C21 O19 C18 C19B 18.6(7) .
Sm2 O19 C18 C19B -145.5(7) .
C21 O19 C18 C19A -7.9(4) .
Sm2 O19 C18 C19A -172.0(4) .
O19 C18 C19A C20A 31.7(7) .
C18 C19A C20A C21 -42.1(8) .
O19 C18 C19B C20B -36.5(16) .
C18 C19B C20B C21 40.6(19) .
C18 O19 C21 C20B 7.0(8) .
Sm2 O19 C21 C20B 171.9(8) .
C18 O19 C21 C20A -19.2(4) .
Sm2 O19 C21 C20A 145.6(3) .
C19B C20B C21 O19 -30.0(17) .
C19A C20A C21 O19 38.7(6) .
C25B O20 C22 C23B -5.4(10) .
Sm2 O20 C22 C23B 169.3(4) .
C25A O20 C22 C23A 4.0(15) .
Sm2 O20 C22 C23A -174.3(6) .
O20 C22 C23A C24A -30.7(10) .
C22 C23A C24A C25A 44.6(16) .
C22 O20 C25A C24A 24(2) .
Sm2 O20 C25A C24A -157.2(9) .
C23A C24A C25A O20 -41.6(19) .
O20 C22 C23B C24B 29.5(7) .
C22 C23B C24B C25B -41.8(12) .
C22 O20 C25B C24B -23.4(15) .
Sm2 O20 C25B C24B 162.3(7) .
C23B C24B C25B O20 40.5(14) .
O4A S1A C2A F3A -58.8(6) .
O6A S1A C2A F3A 58.0(7) .
O5A S1A C2A F3A -177.2(5) .
O4A S1A C2A F2A 177.5(6) .
O6A S1A C2A F2A -65.7(7) .
O5A S1A C2A F2A 59.1(5) .
O4A S1A C2A F1A 58.9(6) .
O6A S1A C2A F1A 175.8(6) .
O5A S1A C2A F1A -59.5(5) .
O6A S1A O4A Sm1 94.9(11) .
O5A S1A O4A Sm1 -44.4(14) .
C2A S1A O4A Sm1 -157.5(11) .
O5B S1B C2B F3B 58.8(12) .
O4B S1B C2B F3B -63.3(18) .
O6B S1B C2B F3B -170.6(14) .
O5B S1B C2B F2B 169.6(13) .
O4B S1B C2B F2B 47.4(19) .
O6B S1B C2B F2B -59.8(16) .
O5B S1B C2B F1B -68.3(11) .
O4B S1B C2B F1B 169.6(16) .
O6B S1B C2B F1B 62.3(14) .
O5B S1B O4B Sm1 144(8) .
O6B S1B O4B Sm1 1(9) .
C2B S1B O4B Sm1 -99(9) .
F1B C2B F3B F2B -114.0(12) .
S1B C2B F3B F2B 121.8(13) .
F1B C2B F2B F3B 116.5(10) .
S1B C2B F2B F3B -122.7(14) .
